data_4127646
loop_
_publ_author_name
'Hoffman, Justin M.'
'Che, Xiaoyang'
'Sidhik, Siraj'
'Li, Xiaotong'
'Hadar, Ido'
'Blancon, Jean-Christophe'
'Yamaguchi, Hisato'
'Kepenekian, Mika\"el'
'Katan, Claudine'
'Even, Jacky'
'Stoumpos, Constantinos C.'
'Mohite, Aditya D.'
'Kanatzidis, Mercouri G.'

_publ_section_title
;
 From 2D to 1D Electronic Dimensionality in Halide Perovskites with
 Stepped and Flat Layers Using Propylammonium as a Spacer.
;
_journal_issue 27
_journal_name_full 'Journal of the American Chemical Society'
_journal_page_first 10661
_journal_page_last 10676
_journal_paper_doi 10.1021/jacs.9b02846
_journal_volume 141
_journal_year 2019
_chemical_formula_sum 'C42 H100 I32 N14 Pb9'
_chemical_formula_weight 6727
_space_group_IT_number 5
_space_group_name_Hall 'C 2y'
_space_group_name_H-M_alt 'C 1 2 1'
_symmetry_cell_setting monoclinic
_symmetry_Int_Tables_number 5
_symmetry_space_group_name_Hall 'C 2y'
_symmetry_space_group_name_H-M 'C 1 2 1'
_cell_angle_alpha 90
_cell_angle_beta 113.372(4)
_cell_angle_gamma 90
_cell_formula_units_Z 2
_cell_length_a 45.276(2)
_cell_length_b 8.8555(3)
_cell_length_c 19.1635(10)
_cell_measurement_reflns_used 12755
_cell_measurement_temperature 293
_cell_measurement_theta_max 29.27
_cell_measurement_theta_min 1.79
_cell_volume 7053.0(6)
_diffrn_ambient_temperature 293
_diffrn_detector 'image plate (34 cm diameter)'
_diffrn_detector_area_resol_mean 6.67
_diffrn_detector_type STOE
_diffrn_measured_fraction_theta_full 0.99
_diffrn_measured_fraction_theta_max 0.99
_diffrn_measurement_details ' 180 frames, detector distance = 100 mm'
_diffrn_measurement_device '2-circle goniometer'
_diffrn_measurement_device_type 'STOE IPDS 2T'
_diffrn_measurement_method 'rotation method'
_diffrn_radiation_collimation '0.5 mm diameter, monocapillary'
_diffrn_radiation_monochromator 'plane graphite'
_diffrn_radiation_polarisn_norm 0
_diffrn_radiation_probe x-ray
_diffrn_radiation_type 'Mo K\a'
_diffrn_radiation_wavelength 0.71073
_diffrn_reflns_av_R_equivalents 0.0892
_diffrn_reflns_av_unetI/netI 0.081
_diffrn_reflns_limit_h_max 61
_diffrn_reflns_limit_h_min -61
_diffrn_reflns_limit_k_max 12
_diffrn_reflns_limit_k_min -12
_diffrn_reflns_limit_l_max 26
_diffrn_reflns_limit_l_min -26
_diffrn_reflns_number 34061
_diffrn_reflns_theta_full 29.27
_diffrn_reflns_theta_max 29.27
_diffrn_reflns_theta_min 1.79
_diffrn_source 'sealed X-ray tube, 12 x 0.4 mm long-fine focus'
_diffrn_source_current 40
_diffrn_source_power 2.00
_diffrn_source_voltage 50
_exptl_absorpt_coefficient_mu 17.731
_exptl_absorpt_correction_T_max 0.1712
_exptl_absorpt_correction_T_min 0.0405
_exptl_absorpt_correction_type numerical
_exptl_absorpt_process_details X-SHAPE
_exptl_crystal_colour red
_exptl_crystal_density_diffrn 3.1676
_exptl_crystal_description 'flat needle'
_exptl_crystal_F_000 5784
_exptl_crystal_size_max 0.061
_exptl_crystal_size_mid 0.023
_exptl_crystal_size_min 0.018
_refine_diff_density_max 5.98
_refine_diff_density_min -4.04
_refine_ls_abs_structure_details '  5931 of Friedel pairs used in the refinement'
_refine_ls_abs_structure_Flack 0.483(19)
_refine_ls_extinction_method none
_refine_ls_goodness_of_fit_gt 4.18
_refine_ls_goodness_of_fit_ref 3.00
_refine_ls_hydrogen_treatment constr
_refine_ls_number_constraints 284
_refine_ls_number_parameters 267
_refine_ls_number_reflns 12755
_refine_ls_number_restraints 31
_refine_ls_R_factor_all 0.1940
_refine_ls_R_factor_gt 0.1077
_refine_ls_shift/su_max 0.0448
_refine_ls_shift/su_mean 0.0032
_refine_ls_structure_factor_coef Fsqd
_refine_ls_weighting_details w=1/(\s^2^(I)+0.0004I^2^)
_refine_ls_weighting_scheme sigma
_refine_ls_wR_factor_gt 0.1973
_refine_ls_wR_factor_ref 0.2113
_reflns_number_gt 5859
_reflns_number_total 12755
_reflns_threshold_expression I>3\s(I)
_cod_data_source_file ja9b02846_si_007.cif
_cod_data_source_block I
_cod_depositor_comments
;
The following automatic conversions were performed:

'_diffrn_radiation_probe' value 'X-ray' changed to 'x-ray' according
to
/home/data/users/saulius/crontab/automatic-downloads/current/ACS/lib/dictionaries/cif_core.dic
dictionary named 'cif_core.dic' version 2.4.2 from 2011-04-26.

Automatic conversion script
Id: cif_fix_values 4973 2017-02-22 13:04:09Z antanas 
;
_cod_original_cell_volume 7053.1(6)
_cod_database_code 4127646

loop_
_space_group_symop_id
_space_group_symop_operation_xyz
1 x,y,z
2 -x,y,-z
3 x+1/2,y+1/2,z
4 -x+1/2,y+1/2,-z

loop_
_atom_site_label
_atom_site_type_symbol
_atom_site_fract_x
_atom_site_fract_y
_atom_site_fract_z
_atom_site_adp_type
_atom_site_U_iso_or_equiv
_atom_site_site_symmetry_multiplicity
_atom_site_occupancy
_atom_site_calc_flag
Pb1i Pb 0.29040(3) 0.3281(5) 0.22387(9) Uani 0.0496(6) 4 1 d
Pb1o Pb 0.39942(3) -0.1720(6) 0.37419(9) Uani 0.0684(7) 4 1 d
Pb2i Pb 0.18370(3) -0.1737(5) 0.08376(9) Uani 0.0551(6) 4 1 d
Pbf Pb 0 0.3305(11) 0 Uani 0.1002(13) 2 1 d
Pb2o Pb 0.92481(3) 0.3280(6) 0.06136(9) Uani 0.0646(7) 4 1 d
Ic1 I 0.42148(8) -0.1568(11) 0.22420(19) Uani 0.110(2) 4 1 d
I2om2 I 0.97978(16) 0.0804(9) 0.0951(5) Uani 0.109(4) 4 1 d
I1om2 I 0.44977(13) -0.4218(7) 0.4507(4) Uani 0.102(2) 4 1 d
I2om1 I 0.97838(15) 0.5804(8) 0.0955(4) Uani 0.091(3) 4 1 d
I1im2 I 0.34539(16) 0.0779(8) 0.2791(5) Uani 0.117(4) 4 1 d
I2im1 I 0.13129(18) 0.0742(9) -0.0015(6) Uani 0.121(4) 4 1 d
I1im1 I 0.34284(19) 0.5726(9) 0.2733(6) Uani 0.136(4) 4 1 d
Ix2 I 0.23446(19) 0.0734(9) 0.1595(7) Uani 0.143(5) 4 1 d
Ix1 I 0.2374(2) 0.5776(9) 0.1605(7) Uani 0.135(5) 4 1 d
I2im2 I 0.1300(2) -0.4230(10) -0.0045(7) Uani 0.148(6) 4 1 d
I2oe I 0.42438(7) -0.151(2) 0.8930(2) Uani 0.195(4) 4 1 d
I2ie I 0.16395(11) 0.849(3) 0.2174(3) Uani 0.241(6) 4 1 d
I1oe I 0.37237(10) -0.136(3) 0.4955(2) Uani 0.254(8) 4 1 d
I1ie I 0.21774(12) 0.8878(5) 0.6263(3) Uani 0.110(2) 4 1 d
Ic2 I 0.20345(9) -0.1398(18) -0.0610(2) Uani 0.159(4) 4 1 d
Ns N 1.0042(12) 0.346(11) 0.388(3) Uiso 0.181(15) 4 1 d
Cf1 C 1.0524(6) -0.133(4) 0.0912(13) Uiso 0.073(6) 4 1 d
I1om1 I 0.44728(15) -0.9225(8) 0.4523(4) Uiso 0.0926(19) 4 1 d
C1i1 C 0.2650(14) 0.822(7) 0.379(3) Uiso 0.177(14) 4 1 d
N1i N 0.2852(11) 0.841(13) 0.333(3) Uiso 0.177(14) 4 1 d
C2i2 C 0.3276(19) 0.760(10) 0.705(4) Uiso 0.26(3) 4 1 d
N2i N 0.3321(17) 0.864(16) 0.827(5) Uiso 0.26(3) 4 1 d
Cf3 C 1.0309(7) -0.172(10) 0.1886(17) Uiso 0.073(6) 4 1 d
C1o1 C 0.3852(17) 0.341(12) 0.546(3) Uiso 0.26(2) 4 1 d
C2i1 C 0.3093(13) 0.801(19) 0.752(7) Uiso 0.26(3) 4 1 d
C1o2 C 0.3553(16) 0.405(13) 0.551(5) Uiso 0.26(2) 4 1 d
Cs2 C 1.0249(13) 0.241(8) 0.298(4) Uiso 0.181(15) 4 1 d
Cf2 C 1.0607(5) -0.140(6) 0.1751(12) Uiso 0.073(6) 4 1 d
C2i3 C 0.310(2) 0.640(9) 0.649(6) Uiso 0.26(3) 4 1 d
Cs3 C 1.0590(16) 0.210(10) 0.308(6) Uiso 0.181(15) 4 1 d
C1o3 C 0.365(3) 0.514(10) 0.616(7) Uiso 0.26(2) 4 1 d
Nc N 0.0793(6) -0.123(5) -0.257(3) Uiso 0.122(10) 4 1 d
Ncage N 0.295(2) 0.963(11) 0.035(6) Uiso 0.25(3) 4 1 d
N1o N 0.3810(15) 0.334(13) 0.464(4) Uiso 0.26(2) 4 1 d
Cc1 C 0.0463(7) -0.065(5) -0.305(3) Uiso 0.122(10) 4 1 d
Cs1 C 1.0239(15) 0.379(6) 0.343(4) Uiso 0.181(15) 4 1 d
Cc2 C 0.0216(7) -0.162(6) -0.293(3) Uiso 0.122(10) 4 1 d
Nf N 1.0793(7) -0.200(5) 0.0745(16) Uiso 0.073(6) 4 1 d
C1i2 C 0.2771(12) 0.925(8) 0.446(3) Uiso 0.177(14) 4 1 d
C1i3 C 0.2492(18) 1.004(8) 0.454(5) Uiso 0.177(14) 4 1 d
Cc3 C -0.0114(7) -0.115(7) -0.347(3) Uiso 0.122(10) 4 1 d
Ccage C 0.2992(19) 0.820(14) 0.080(5) Uiso 0.25(3) 4 1 d
H1cf1 H 1.032994 -0.188369 0.064658 Uiso 0.0879 4 1 d
H2cf1 H 1.049387 -0.029322 0.074876 Uiso 0.0879 4 1 d
H1c1i1 H 0.243034 0.846658 0.347411 Uiso 0.2123 4 1 d
H2c1i1 H 0.266216 0.719218 0.395527 Uiso 0.2123 4 1 d
H1c2i2 H 0.348442 0.722168 0.736875 Uiso 0.3155 4 1 d
H2c2i2 H 0.329982 0.847351 0.677821 Uiso 0.3155 4 1 d
H1cf3 H 1.036749 -0.204897 0.240095 Uiso 0.0879 4 1 d
H2cf3 H 1.018167 -0.081627 0.179981 Uiso 0.0879 4 1 d
H3cf3 H 1.018613 -0.249454 0.154387 Uiso 0.0879 4 1 d
H1c1o1 H 0.388839 0.240695 0.567159 Uiso 0.3145 4 1 d
H2c1o1 H 0.403225 0.403708 0.573957 Uiso 0.3145 4 1 d
H1c2i1 H 0.293323 0.8758 0.725914 Uiso 0.3155 4 1 d
H2c2i1 H 0.29893 0.713042 0.760962 Uiso 0.3155 4 1 d
H1c1o2 H 0.342958 0.456459 0.504018 Uiso 0.3145 4 1 d
H2c1o2 H 0.342717 0.32451 0.558328 Uiso 0.3145 4 1 d
H1cs2 H 1.012071 0.258634 0.244771 Uiso 0.2177 4 1 d
H2cs2 H 1.016549 0.156217 0.314984 Uiso 0.2177 4 1 d
H1cf2 H 1.06973 -0.045236 0.198051 Uiso 0.0879 4 1 d
H2cf2 H 1.076133 -0.219068 0.197222 Uiso 0.0879 4 1 d
H1c2i3 H 0.32335 0.55459 0.653945 Uiso 0.3155 4 1 d
H2c2i3 H 0.291114 0.609203 0.657898 Uiso 0.3155 4 1 d
H3c2i3 H 0.302628 0.679456 0.597877 Uiso 0.3155 4 1 d
H1cs3 H 1.06049 0.110457 0.290638 Uiso 0.2177 4 1 d
H2cs3 H 1.065609 0.282731 0.280225 Uiso 0.2177 4 1 d
H3cs3 H 1.072765 0.217903 0.361456 Uiso 0.2177 4 1 d
H1c1o3 H 0.346511 0.52963 0.629204 Uiso 0.3145 4 1 d
H2c1o3 H 0.382215 0.473259 0.6585 Uiso 0.3145 4 1 d
H3c1o3 H 0.3708 0.60818 0.600982 Uiso 0.3145 4 1 d
H1cc1 H 0.044204 0.037238 -0.290335 Uiso 0.1466 4 1 d
H2cc1 H 0.043135 -0.066979 -0.357424 Uiso 0.1466 4 1 d
H1cs1 H 1.014412 0.461122 0.308449 Uiso 0.2177 4 1 d
H2cs1 H 1.045379 0.405284 0.376404 Uiso 0.2177 4 1 d
H1cc2 H 0.023238 -0.151452 -0.24198 Uiso 0.1466 4 1 d
H2cc2 H 0.025151 -0.265928 -0.30245 Uiso 0.1466 4 1 d
H1c1i2 H 0.291295 0.998804 0.439608 Uiso 0.2123 4 1 d
H2c1i2 H 0.288499 0.867114 0.491322 Uiso 0.2123 4 1 d
H1c1i3 H 0.253267 1.110145 0.459554 Uiso 0.2123 4 1 d
H2c1i3 H 0.23 0.98507 0.409372 Uiso 0.2123 4 1 d
H3c1i3 H 0.246366 0.965574 0.497862 Uiso 0.2123 4 1 d
H1cc3 H -0.024254 -0.203248 -0.368111 Uiso 0.1466 4 1 d
H2cc3 H -0.021303 -0.055217 -0.320939 Uiso 0.1466 4 1 d
H3cc3 H -0.009714 -0.056803 -0.387922 Uiso 0.1466 4 1 d
H1ccage H 0.282048 0.808915 0.09679 Uiso 0.2955 4 1 d
H2ccage H 0.299283 0.735088 0.048669 Uiso 0.2955 4 1 d
H3ccage H 0.319411 0.824252 0.123111 Uiso 0.2955 4 1 d
H1ns H 1.004089 0.42429 0.414894 Uiso 0.2177 4 1 d
H2ns H 0.984538 0.324337 0.357012 Uiso 0.2177 4 1 d
H3ns H 1.012412 0.269075 0.417625 Uiso 0.2177 4 1 d
H1n1i H 0.282059 0.764976 0.302506 Uiso 0.2123 4 1 d
H2n1i H 0.279968 0.924402 0.307484 Uiso 0.2123 4 1 d
H3n1i H 0.305446 0.84436 0.364148 Uiso 0.2123 4 1 d
H1n2i H 0.32175 0.925777 0.844525 Uiso 0.3155 4 1 d
H2n2i H 0.340161 0.790754 0.858823 Uiso 0.3155 4 1 d
H3n2i H 0.347476 0.912699 0.820194 Uiso 0.3155 4 1 d
H1nc H 0.090874 -0.049607 -0.22889 Uiso 0.1466 4 1 d
H2nc H 0.077832 -0.195101 -0.227856 Uiso 0.1466 4 1 d
H3nc H 0.08837 -0.156577 -0.28622 Uiso 0.1466 4 1 d
H1ncage H 0.274143 0.983625 0.013127 Uiso 0.2955 4 1 d
H2ncage H 0.304674 1.036291 0.06453 Uiso 0.2955 4 1 d
H3ncage H 0.302155 0.950636 -0.000278 Uiso 0.2955 4 1 d
H1n1o H 0.399796 0.328234 0.462079 Uiso 0.3145 4 1 d
H2n1o H 0.36973 0.25439 0.442844 Uiso 0.3145 4 1 d
H3n1o H 0.371094 0.414529 0.440764 Uiso 0.3145 4 1 d
H1nf H 1.078169 -0.167659 0.030598 Uiso 0.0879 4 1 d
H2nf H 1.097679 -0.173667 0.109695 Uiso 0.0879 4 1 d
H3nf H 1.077672 -0.298035 0.073321 Uiso 0.0879 4 1 d

loop_
_atom_site_aniso_label
_atom_site_aniso_type_symbol
_atom_site_aniso_U_11
_atom_site_aniso_U_22
_atom_site_aniso_U_33
_atom_site_aniso_U_12
_atom_site_aniso_U_13
_atom_site_aniso_U_23
Pb1i Pb 0.0435(6) 0.0474(9) 0.0553(9) 0.005(2) 0.0167(6) -0.003(2)
Pb1o Pb 0.0561(8) 0.0832(13) 0.0695(12) 0.006(3) 0.0285(8) 0.009(3)
Pb2i Pb 0.0449(6) 0.0571(10) 0.0648(9) 0.003(2) 0.0235(6) -0.003(3)
Pbf Pb 0.0545(11) 0.174(3) 0.0816(17) 0 0.0368(11) 0
Pb2o Pb 0.0442(6) 0.0903(13) 0.0614(10) 0.004(3) 0.0232(7) 0.002(3)
Ic1 I 0.103(2) 0.176(5) 0.0637(19) -0.062(5) 0.0454(17) -0.024(5)
I2om2 I 0.067(4) 0.156(6) 0.119(6) 0.014(4) 0.054(4) -0.012(5)
I1om2 I 0.060(2) 0.068(3) 0.129(5) 0.023(2) -0.015(2) 0.032(3)
I2om1 I 0.066(3) 0.098(5) 0.096(5) -0.010(3) 0.016(3) -0.012(4)
I1im2 I 0.067(3) 0.087(5) 0.160(8) 0.042(4) 0.005(4) -0.034(5)
I2im1 I 0.062(4) 0.090(5) 0.175(9) 0.031(4) 0.010(4) 0.055(6)
I1im1 I 0.090(5) 0.097(5) 0.158(8) -0.051(4) -0.018(4) -0.011(5)
Ix2 I 0.058(3) 0.087(5) 0.228(11) -0.030(4) -0.003(4) -0.024(6)
Ix1 I 0.081(4) 0.070(4) 0.194(10) 0.034(4) -0.009(5) 0.002(5)
I2im2 I 0.080(5) 0.113(6) 0.209(12) -0.031(5) 0.013(6) -0.061(7)
I2oe I 0.0676(17) 0.452(13) 0.067(2) -0.014(9) 0.0288(16) 0.018(10)
I2ie I 0.126(3) 0.537(17) 0.090(3) 0.045(13) 0.074(3) 0.024(14)
I1oe I 0.089(2) 0.61(2) 0.070(2) 0.012(10) 0.045(2) 0.018(11)
I1ie I 0.183(4) 0.083(3) 0.104(3) 0.025(3) 0.099(3) 0.015(2)
Ic2 I 0.106(2) 0.317(12) 0.070(2) 0.014(7) 0.053(2) 0.016(6)

loop_
_atom_type_symbol
_atom_type_scat_dispersion_real
_atom_type_scat_dispersion_imag
_atom_type_scat_source
C 0.0033 0.0016 'International Tables Vol C tables 4.2.6.8 and 6.1.1.1'
H 0.0000 0.0000 'International Tables Vol C tables 4.2.6.8 and 6.1.1.1'
I -0.4742 1.8119 'International Tables Vol C tables 4.2.6.8 and 6.1.1.1'
N 0.0061 0.0033 'International Tables Vol C tables 4.2.6.8 and 6.1.1.1'
Pb -3.3944 10.1111 'International Tables Vol C tables 4.2.6.8 and 6.1.1.1'

loop_
_geom_angle_atom_site_label_1
_geom_angle_atom_site_label_2
_geom_angle_atom_site_label_3
_geom_angle_site_symmetry_1
_geom_angle_site_symmetry_3
_geom_angle
I1im2 Pb1i I1im1 . . 88.91(19)
I1im2 Pb1i Ix2 . . 91.8(2)
I1im2 Pb1i Ix1 . . 176.4(3)
I1im2 Pb1i I1ie . 4_546 100.1(2)
I1im2 Pb1i Ic2 . 4_555 91.5(3)
I1im1 Pb1i Ix2 . . 176.0(3)
I1im1 Pb1i Ix1 . . 90.1(2)
I1im1 Pb1i I1ie . 4_546 87.5(3)
I1im1 Pb1i Ic2 . 4_555 83.3(3)
Ix2 Pb1i Ix1 . . 88.9(2)
Ix2 Pb1i I1ie . 4_546 96.3(3)
Ix2 Pb1i Ic2 . 4_555 92.7(3)
Ix1 Pb1i I1ie . 4_546 83.3(3)
Ix1 Pb1i Ic2 . 4_555 84.9(3)
I1ie Pb1i Ic2 4_546 4_555 165.0(3)
I1om2 Pb1o I1im2 . . 175.0(2)
I1om2 Pb1o I1oe . . 99.0(4)
I1om2 Pb1o I1om1 . 1_565 92.23(16)
I1im2 Pb1o I1oe . . 85.2(4)
I1im2 Pb1o I1om1 . 1_565 90.7(2)
I1oe Pb1o I1om1 . 1_565 88.4(4)
I2im1 Pb2i Ix2 . . 91.0(2)
I2im1 Pb2i Ix1 . 1_545 176.5(3)
I2im1 Pb2i I2im2 . . 87.1(2)
I2im1 Pb2i I2ie . 1_545 88.7(4)
I2im1 Pb2i Ic2 . . 84.2(3)
Ix2 Pb2i Ix1 . 1_545 89.1(2)
Ix2 Pb2i I2im2 . . 176.8(4)
Ix2 Pb2i I2ie . 1_545 88.2(5)
Ix2 Pb2i Ic2 . . 86.0(3)
Ix1 Pb2i I2im2 1_545 . 92.7(2)
Ix1 Pb2i I2ie 1_545 1_545 94.8(4)
Ix1 Pb2i Ic2 1_545 . 92.3(3)
I2im2 Pb2i I2ie . 1_545 94.3(4)
I2im2 Pb2i Ic2 . . 91.2(3)
I2ie Pb2i Ic2 1_545 . 170.8(6)
I2om2 Pbf I2om2 1_455 2_655 93.2(3)
I2om2 Pbf I2om1 1_455 1_455 86.2(2)
I2om2 Pbf I2om1 1_455 2_655 179.0(2)
I2om2 Pbf I2oe 1_455 3_454 85.8(3)
I2om2 Pbf I2oe 1_455 4_556 98.2(3)
I2om2 Pbf I2om1 2_655 1_455 179.0(2)
I2om2 Pbf I2om1 2_655 2_655 86.2(2)
I2om2 Pbf I2oe 2_655 3_454 98.2(3)
I2om2 Pbf I2oe 2_655 4_556 85.8(3)
I2om1 Pbf I2om1 1_455 2_655 94.5(3)
I2om1 Pbf I2oe 1_455 3_454 81.0(3)
I2om1 Pbf I2oe 1_455 4_556 95.1(3)
I2om1 Pbf I2oe 2_655 3_454 95.1(3)
I2om1 Pbf I2oe 2_655 4_556 81.0(3)
I2oe Pbf I2oe 3_454 4_556 174.2(6)
Ic1 Pb2o I2om2 3_555 . 99.6(2)
Ic1 Pb2o I2om1 3_555 . 95.6(2)
Ic1 Pb2o I2im1 3_555 2_655 92.4(3)
Ic1 Pb2o I2im2 3_555 2_665 88.4(3)
Ic1 Pb2o I2oe 3_555 3_554 173.6(4)
I2om2 Pb2o I2om1 . . 88.35(19)
I2om2 Pb2o I2im1 . 2_655 92.0(2)
I2om2 Pb2o I2im2 . 2_665 171.9(3)
I2om2 Pb2o I2oe . 3_554 86.4(3)
I2om1 Pb2o I2im1 . 2_655 171.9(3)
I2om1 Pb2o I2im2 . 2_665 90.6(2)
I2om1 Pb2o I2oe . 3_554 82.3(3)
I2im1 Pb2o I2im2 2_655 2_665 87.9(2)
I2im1 Pb2o I2oe 2_655 3_554 89.6(4)
I2im2 Pb2o I2oe 2_665 3_554 85.6(4)
Pb2o Ic1 Ns 3_445 3_445 113.1(10)
Pbf I2om2 Pb2o 1_655 . 77.7(2)
Pb1o I1om2 Ns . 4_646 90.2(11)
Pb1o I1om2 Nc . 4_545 88.1(6)
Ns I1om2 Nc 4_646 4_545 160.4(13)
Pbf I2om1 Pb2o 1_655 . 77.35(19)
Pbf I2om1 Nf 1_655 2_765 97.1(6)
Pb2o I2om1 Nf . 2_765 88.5(6)
Pb1i I1im2 Pb1o . . 166.2(4)
Pb2i I2im1 Pb2o . 2_655 169.8(4)
Pb1i Ix2 Pb2i . . 173.7(5)
Pb1i Ix2 N1i . 1_545 86.2(13)
Pb2i Ix2 N1i . 1_545 96.1(14)
Pb1i Ix1 Pb2i . 1_565 175.6(5)
Pb1i Ix1 N2i . 4_546 98.8(18)
Pb1i Ix1 Ncage . 4_545 97.7(15)
Pb2i Ix1 N2i 1_565 4_546 82.7(18)
Pb2i Ix1 Ncage 1_565 4_545 78.2(15)
N2i Ix1 Ncage 4_546 4_545 86(2)
Pb2i I2im2 Pb2o . 2_645 168.9(5)
Pb2i I2im2 N2i . 4_536 83.5(18)
Pb2i I2im2 Ncage . 4_535 74.2(14)
Pb2i I2im2 Nf . 1_455 83.3(6)
Pb2o I2im2 N2i 2_645 4_536 88.7(17)
Pb2o I2im2 Ncage 2_645 4_535 112.8(14)
Pb2o I2im2 Nf 2_645 1_455 89.1(6)
N2i I2im2 Ncage 4_536 4_535 83(2)
N2i I2im2 Nf 4_536 1_455 91.8(18)
Ncage I2im2 Nf 4_535 1_455 157.4(15)
Pbf I2oe Pb2o 3_546 3_446 77.13(8)
Pb2i I2ie Nf 1_565 1_465 86.2(6)
Pb1i Ic2 Pb2i 4_545 . 165.5(4)
Pb1i Ic2 Ncage 4_545 4_535 92.5(19)
Pb2i Ic2 Ncage . 4_535 77.7(19)
Ic1 Ns I1om2 3_555 4_656 135(2)
Ic1 Ns I1om1 3_555 4_666 140(2)
Ic1 Ns Cs1 3_555 . 98(3)
Ic1 Ns H1ns 3_555 . 105.11
Ic1 Ns H2ns 3_555 . 15.38
Ic1 Ns H3ns 3_555 . 124.18
I1om2 Ns I1om1 4_656 4_666 73.2(9)
I1om2 Ns Cs1 4_656 . 109(4)
I1om2 Ns H1ns 4_656 . 98.25
I1om2 Ns H2ns 4_656 . 120.01
I1om2 Ns H3ns 4_656 . 12.62
I1om1 Ns Cs1 4_666 . 94(4)
I1om1 Ns H1ns 4_666 . 35.38
I1om1 Ns H2ns 4_666 . 144.17
I1om1 Ns H3ns 4_666 . 85.83
Cs1 Ns H1ns . . 109.47
Cs1 Ns H2ns . . 109.47
Cs1 Ns H3ns . . 109.47
H1ns Ns H2ns . . 109.47
H1ns Ns H3ns . . 109.47
H2ns Ns H3ns . . 109.47
Cf2 Cf1 Nf . . 109(2)
Cf2 Cf1 H1cf1 . . 109.47
Cf2 Cf1 H2cf1 . . 109.47
Nf Cf1 H1cf1 . . 109.47
Nf Cf1 H2cf1 . . 109.47
H1cf1 Cf1 H2cf1 . . 109.47
Pb1o I1om1 Ns 1_545 4_636 94.5(13)
Pb1o I1om1 N1o 1_545 1_545 92.2(14)
Ns I1om1 N1o 4_636 1_545 120.7(17)
N1i C1i1 C1i2 . . 109(6)
N1i C1i1 H1c1i1 . . 109.47
N1i C1i1 H2c1i1 . . 109.47
C1i2 C1i1 H1c1i1 . . 109.47
C1i2 C1i1 H2c1i1 . . 109.47
H1c1i1 C1i1 H2c1i1 . . 109.47
Ix2 N1i C1i1 1_565 . 106(4)
Ix2 N1i H1n1i 1_565 . 86.69
Ix2 N1i H2n1i 1_565 . 26.9
Ix2 N1i H3n1i 1_565 . 132.8
C1i1 N1i H1n1i . . 109.47
C1i1 N1i H2n1i . . 109.47
C1i1 N1i H3n1i . . 109.47
H1n1i N1i H2n1i . . 109.47
H1n1i N1i H3n1i . . 109.47
H2n1i N1i H3n1i . . 109.47
C2i1 C2i2 C2i3 . . 109(9)
C2i1 C2i2 H1c2i2 . . 109.47
C2i1 C2i2 H2c2i2 . . 109.47
C2i3 C2i2 H1c2i2 . . 109.47
C2i3 C2i2 H2c2i2 . . 109.47
H1c2i2 C2i2 H2c2i2 . . 109.47
Ix1 N2i I2im2 4_556 4_566 77(2)
Ix1 N2i C2i1 4_556 . 88(6)
Ix1 N2i H1n2i 4_556 . 21.11
Ix1 N2i H2n2i 4_556 . 117.36
Ix1 N2i H3n2i 4_556 . 120.07
I2im2 N2i C2i1 4_566 . 165(7)
I2im2 N2i H1n2i 4_566 . 56.03
I2im2 N2i H2n2i 4_566 . 79.48
I2im2 N2i H3n2i 4_566 . 76.92
C2i1 N2i H1n2i . . 109.47
C2i1 N2i H2n2i . . 109.47
C2i1 N2i H3n2i . . 109.47
H1n2i N2i H2n2i . . 109.47
H1n2i N2i H3n2i . . 109.47
H2n2i N2i H3n2i . . 109.47
Cf2 Cf3 H1cf3 . . 109.47
Cf2 Cf3 H2cf3 . . 109.47
Cf2 Cf3 H3cf3 . . 109.47
H1cf3 Cf3 H2cf3 . . 109.47
H1cf3 Cf3 H3cf3 . . 109.47
H2cf3 Cf3 H3cf3 . . 109.47
C1o2 C1o1 N1o . . 109(6)
C1o2 C1o1 H1c1o1 . . 109.47
C1o2 C1o1 H2c1o1 . . 109.47
N1o C1o1 H1c1o1 . . 109.47
N1o C1o1 H2c1o1 . . 109.47
H1c1o1 C1o1 H2c1o1 . . 109.48
C2i2 C2i1 N2i . . 109(6)
C2i2 C2i1 H1c2i1 . . 109.47
C2i2 C2i1 H2c2i1 . . 109.47
N2i C2i1 H1c2i1 . . 109.47
N2i C2i1 H2c2i1 . . 109.47
H1c2i1 C2i1 H2c2i1 . . 109.47
C1o1 C1o2 C1o3 . . 109(7)
C1o1 C1o2 H1c1o2 . . 109.47
C1o1 C1o2 H2c1o2 . . 109.47
C1o3 C1o2 H1c1o2 . . 109.47
C1o3 C1o2 H2c1o2 . . 109.47
H1c1o2 C1o2 H2c1o2 . . 109.47
Cs3 Cs2 Cs1 . . 109(6)
Cs3 Cs2 H1cs2 . . 109.47
Cs3 Cs2 H2cs2 . . 109.47
Cs1 Cs2 H1cs2 . . 109.47
Cs1 Cs2 H2cs2 . . 109.47
H1cs2 Cs2 H2cs2 . . 109.47
Cf1 Cf2 Cf3 . . 109.5(19)
Cf1 Cf2 H1cf2 . . 109.47
Cf1 Cf2 H2cf2 . . 109.47
Cf3 Cf2 H1cf2 . . 109.47
Cf3 Cf2 H2cf2 . . 109.47
H1cf2 Cf2 H2cf2 . . 109.47
C2i2 C2i3 H1c2i3 . . 109.47
C2i2 C2i3 H2c2i3 . . 109.47
C2i2 C2i3 H3c2i3 . . 109.47
H1c2i3 C2i3 H2c2i3 . . 109.47
H1c2i3 C2i3 H3c2i3 . . 109.47
H2c2i3 C2i3 H3c2i3 . . 109.47
Cs2 Cs3 H1cs3 . . 109.47
Cs2 Cs3 H2cs3 . . 109.47
Cs2 Cs3 H3cs3 . . 109.47
H1cs3 Cs3 H2cs3 . . 109.47
H1cs3 Cs3 H3cs3 . . 109.47
H2cs3 Cs3 H3cs3 . . 109.47
C1o2 C1o3 H1c1o3 . . 109.47
C1o2 C1o3 H2c1o3 . . 109.47
C1o2 C1o3 H3c1o3 . . 109.47
H1c1o3 C1o3 H2c1o3 . . 109.47
H1c1o3 C1o3 H3c1o3 . . 109.47
H2c1o3 C1o3 H3c1o3 . . 109.47
I1om2 Nc Cc1 4_555 . 51(3)
I1om2 Nc H1nc 4_555 . 98.31
I1om2 Nc H2nc 4_555 . 151.07
I1om2 Nc H3nc 4_555 . 66.76
Cc1 Nc H1nc . . 109.47
Cc1 Nc H2nc . . 109.47
Cc1 Nc H3nc . . 109.47
H1nc Nc H2nc . . 109.47
H1nc Nc H3nc . . 109.47
H2nc Nc H3nc . . 109.47
Ix1 Ncage I2im2 4_555 4_565 77(2)
Ix1 Ncage Ic2 4_555 4_565 81(2)
Ix1 Ncage Ccage 4_555 . 139(6)
Ix1 Ncage H1ncage 4_555 . 62.15
Ix1 Ncage H2ncage 4_555 . 111.4
Ix1 Ncage H3ncage 4_555 . 49.63
I2im2 Ncage Ic2 4_565 4_565 77.6(19)
I2im2 Ncage Ccage 4_565 . 112(6)
I2im2 Ncage H1ncage 4_565 . 135.93
I2im2 Ncage H2ncage 4_565 . 68.46
I2im2 Ncage H3ncage 4_565 . 42.88
Ic2 Ncage Ccage 4_565 . 140(7)
Ic2 Ncage H1ncage 4_565 . 79.47
Ic2 Ncage H2ncage 4_565 . 35.46
Ic2 Ncage H3ncage 4_565 . 103.58
Ccage Ncage H1ncage . . 109.47
Ccage Ncage H2ncage . . 109.47
Ccage Ncage H3ncage . . 109.47
H1ncage Ncage H2ncage . . 109.47
H1ncage Ncage H3ncage . . 109.47
H2ncage Ncage H3ncage . . 109.47
I1om1 N1o C1o1 1_565 . 108(5)
I1om1 N1o H1n1o 1_565 . 33.03
I1om1 N1o H2n1o 1_565 . 79.67
I1om1 N1o H3n1o 1_565 . 135.18
C1o1 N1o H1n1o . . 109.47
C1o1 N1o H2n1o . . 109.47
C1o1 N1o H3n1o . . 109.47
H1n1o N1o H2n1o . . 109.47
H1n1o N1o H3n1o . . 109.47
H2n1o N1o H3n1o . . 109.47
Nc Cc1 Cc2 . . 109(4)
Nc Cc1 H1cc1 . . 109.47
Nc Cc1 H2cc1 . . 109.47
Cc2 Cc1 H1cc1 . . 109.47
Cc2 Cc1 H2cc1 . . 109.47
H1cc1 Cc1 H2cc1 . . 109.47
Ns Cs1 Cs2 . . 109(6)
Ns Cs1 H1cs1 . . 109.47
Ns Cs1 H2cs1 . . 109.47
Cs2 Cs1 H1cs1 . . 109.47
Cs2 Cs1 H2cs1 . . 109.47
H1cs1 Cs1 H2cs1 . . 109.47
Cc1 Cc2 Cc3 . . 109(4)
Cc1 Cc2 H1cc2 . . 109.47
Cc1 Cc2 H2cc2 . . 109.47
Cc3 Cc2 H1cc2 . . 109.47
Cc3 Cc2 H2cc2 . . 109.47
H1cc2 Cc2 H2cc2 . . 109.47
I2om1 Nf I2im2 2_745 1_655 73.1(7)
I2om1 Nf I2ie 2_745 1_645 147.3(12)
I2om1 Nf Cf1 2_745 . 92.7(15)
I2om1 Nf H1nf 2_745 . 65.42
I2om1 Nf H2nf 2_745 . 157.33
I2om1 Nf H3nf 2_745 . 56.37
I2im2 Nf I2ie 1_655 1_645 75.3(7)
I2im2 Nf Cf1 1_655 . 165.7(19)
I2im2 Nf H1nf 1_655 . 66.28
I2im2 Nf H2nf 1_655 . 84.59
I2im2 Nf H3nf 1_655 . 61.8
I2ie Nf Cf1 1_645 . 118.5(17)
I2ie Nf H1nf 1_645 . 108.62
I2ie Nf H2nf 1_645 . 10.27
I2ie Nf H3nf 1_645 . 100.78
Cf1 Nf H1nf . . 109.47
Cf1 Nf H2nf . . 109.47
Cf1 Nf H3nf . . 109.47
H1nf Nf H2nf . . 109.47
H1nf Nf H3nf . . 109.47
H2nf Nf H3nf . . 109.47
C1i1 C1i2 C1i3 . . 109(5)
C1i1 C1i2 H1c1i2 . . 109.47
C1i1 C1i2 H2c1i2 . . 109.47
C1i3 C1i2 H1c1i2 . . 109.47
C1i3 C1i2 H2c1i2 . . 109.47
H1c1i2 C1i2 H2c1i2 . . 109.47
C1i2 C1i3 H1c1i3 . . 109.47
C1i2 C1i3 H2c1i3 . . 109.47
C1i2 C1i3 H3c1i3 . . 109.47
H1c1i3 C1i3 H2c1i3 . . 109.47
H1c1i3 C1i3 H3c1i3 . . 109.47
H2c1i3 C1i3 H3c1i3 . . 109.47
Cc2 Cc3 H1cc3 . . 109.47
Cc2 Cc3 H2cc3 . . 109.47
Cc2 Cc3 H3cc3 . . 109.47
H1cc3 Cc3 H2cc3 . . 109.47
H1cc3 Cc3 H3cc3 . . 109.47
H2cc3 Cc3 H3cc3 . . 109.47
Ncage Ccage H1ccage . . 109.47
Ncage Ccage H2ccage . . 109.47
Ncage Ccage H3ccage . . 109.47
H1ccage Ccage H2ccage . . 109.47
H1ccage Ccage H3ccage . . 109.47
H2ccage Ccage H3ccage . . 109.47

loop_
_geom_bond_atom_site_label_1
_geom_bond_atom_site_label_2
_geom_bond_site_symmetry_2
_geom_bond_distance
Pb1i I1im2 . 3.184(7)
Pb1i I1im1 . 3.072(9)
Pb1i Ix2 . 3.247(8)
Pb1i Ix1 . 3.132(9)
Pb1i I1ie 4_546 3.082(6)
Pb1i Ic2 4_555 3.254(5)
Pb1o I1om2 . 3.097(7)
Pb1o I1im2 . 3.266(7)
Pb1o I1oe . 3.044(6)
Pb1o I1om1 1_565 3.041(8)
Pb2i I2im1 . 3.169(8)
Pb2i Ix2 . 3.087(8)
Pb2i Ix1 1_545 3.175(8)
Pb2i I2im2 . 3.222(9)
Pb2i I2ie 1_545 3.036(6)
Pb2i Ic2 . 3.249(5)
Pbf I2om2 1_455 3.223(11)
Pbf I2om2 2_655 3.223(11)
Pbf I2om1 1_455 3.260(10)
Pbf I2om1 2_655 3.260(10)
Pbf I2oe 3_454 3.222(3)
Pbf I2oe 4_556 3.222(3)
Pb2o Ic1 3_555 3.186(4)
Pb2o I2om2 . 3.185(8)
Pb2o I2om1 . 3.170(8)
Pb2o I2im1 2_655 3.241(8)
Pb2o I2im2 2_665 3.173(10)
Pb2o I2oe 3_554 3.224(5)
Ic1 Ns 3_445 3.81(4)
I1om2 Ns 4_646 3.80(7)
I1om2 Nc 4_545 3.85(5)
I2om1 Nf 2_765 3.80(3)
Ix2 N1i 1_545 3.81(7)
Ix1 N2i 4_546 3.76(10)
Ix1 Ncage 4_545 3.58(10)
I2im2 N2i 4_536 3.67(10)
I2im2 Ncage 4_535 3.82(11)
I2im2 Nf 1_455 3.77(4)
I2ie Nf 1_465 3.75(3)
Ic2 Ncage 4_535 3.55(10)
Ns I1om1 4_666 3.62(7)
Ns Cs1 . 1.50(11)
Ns H1ns . 0.87
Ns H2ns . 0.87
Ns H3ns . 0.87
Cf1 Cf2 . 1.50(3)
Cf1 Nf . 1.50(5)
Cf1 H1cf1 . 0.96
Cf1 H2cf1 . 0.96
I1om1 N1o 1_545 3.84(9)
C1i1 N1i . 1.50(10)
C1i1 C1i2 . 1.50(9)
C1i1 H1c1i1 . 0.96
C1i1 H2c1i1 . 0.96
N1i H1n1i . 0.87
N1i H2n1i . 0.87
N1i H3n1i . 0.87
C2i2 C2i1 . 1.50(16)
C2i2 C2i3 . 1.50(12)
C2i2 H1c2i2 . 0.96
C2i2 H2c2i2 . 0.96
N2i C2i1 . 1.50(14)
N2i H1n2i . 0.87
N2i H2n2i . 0.87
N2i H3n2i . 0.87
Cf3 Cf2 . 1.50(5)
Cf3 H1cf3 . 0.96
Cf3 H2cf3 . 0.96
Cf3 H3cf3 . 0.96
C1o1 C1o2 . 1.50(12)
C1o1 N1o . 1.50(11)
C1o1 H1c1o1 . 0.96
C1o1 H2c1o1 . 0.96
C2i1 H1c2i1 . 0.96
C2i1 H2c2i1 . 0.96
C1o2 C1o3 . 1.50(15)
C1o2 H1c1o2 . 0.96
C1o2 H2c1o2 . 0.96
Cs2 Cs3 . 1.50(10)
Cs2 Cs1 . 1.50(10)
Cs2 H1cs2 . 0.96
Cs2 H2cs2 . 0.96
Cf2 H1cf2 . 0.96
Cf2 H2cf2 . 0.96
C2i3 H1c2i3 . 0.96
C2i3 H2c2i3 . 0.96
C2i3 H3c2i3 . 0.96
Cs3 H1cs3 . 0.96
Cs3 H2cs3 . 0.96
Cs3 H3cs3 . 0.96
C1o3 H1c1o3 . 0.96
C1o3 H2c1o3 . 0.96
C1o3 H3c1o3 . 0.96
Nc Cc1 . 1.50(4)
Nc H1nc . 0.87
Nc H2nc . 0.87
Nc H3nc . 0.87
Ncage Ccage . 1.50(15)
Ncage H1ncage . 0.87
Ncage H2ncage . 0.87
Ncage H3ncage . 0.87
N1o H1n1o . 0.87
N1o H2n1o . 0.87
N1o H3n1o . 0.87
Cc1 Cc2 . 1.50(6)
Cc1 H1cc1 . 0.96
Cc1 H2cc1 . 0.96
Cs1 H1cs1 . 0.96
Cs1 H2cs1 . 0.96
Cc2 Cc3 . 1.50(5)
Cc2 H1cc2 . 0.96
Cc2 H2cc2 . 0.96
Nf H1nf . 0.87
Nf H2nf . 0.87
Nf H3nf . 0.87
C1i2 C1i3 . 1.50(11)
C1i2 H1c1i2 . 0.96
C1i2 H2c1i2 . 0.96
C1i3 H1c1i3 . 0.96
C1i3 H2c1i3 . 0.96
C1i3 H3c1i3 . 0.96
Cc3 H1cc3 . 0.96
Cc3 H2cc3 . 0.96
Cc3 H3cc3 . 0.96
Ccage H1ccage . 0.96
Ccage H2ccage . 0.96
Ccage H3ccage . 0.96

loop_
_geom_hbond_atom_site_label_D
_geom_hbond_atom_site_label_H
_geom_hbond_atom_site_label_A
_geom_hbond_site_symmetry_A
_geom_hbond_distance_DH
_geom_hbond_distance_HA
_geom_hbond_distance_DA
_geom_hbond_angle_DHA
Cf3 H2cf3 I2om2 . 0.96 2.34 3.20(7) 149.17
Cf3 H3cf3 I2om1 1_545 0.96 2.29 3.21(7) 160.09
C2i3 H1c2i3 C1o3 . 0.96 2.29 3.02(17) 131.96
C2i3 H2c2i3 C1i3 4_546 0.96 2.39 2.87(10) 110.77
C1o3 H1c1o3 C2i3 . 0.96 2.09 3.02(17) 160.24
Cc1 H2cc1 I1om2 4_555 0.96 2.33 3.14(6) 141.85
C1i3 H2c1i3 C2i3 4_556 0.96 2.18 2.87(10) 128.06

loop_
_twin_individual_id
_twin_individual_mass_fraction_refined
_twin_individual_twin_matrix_11
_twin_individual_twin_matrix_12
_twin_individual_twin_matrix_13
_twin_individual_twin_matrix_21
_twin_individual_twin_matrix_22
_twin_individual_twin_matrix_23
_twin_individual_twin_matrix_31
_twin_individual_twin_matrix_32
_twin_individual_twin_matrix_33
1 0.517(19) 1 0 0 0 1 0 0 0 1
2 0.483(19) -1 0 0 0 -1 0 0 0 -1

loop_
_restr_distance_atom_site_label_1
_restr_distance_atom_site_label_2
_restr_distance_target
_restr_distance_target_weight_param
N1i C1i1 1.5 0.001
C1i1 C1i2 1.5 0.001
C1i2 C1i3 1.5 0.001
N2i C2i1 1.5 0.001
C2i1 C2i2 1.5 0.001
C2i2 C2i3 1.5 0.001
Nf Cf1 1.5 0.001
Cf1 Cf2 1.5 0.001
Cf2 Cf3 1.5 0.001
N1o C1o1 1.5 0.001
C1o1 C1o2 1.5 0.001
C1o2 C1o3 1.5 0.001
Nc Cc1 1.5 0.001
Cc1 Cc2 1.5 0.001
Cc2 Cc3 1.5 0.001
Ncage Ccage 1.5 0.001
Ns Cs1 1.5 0.001
Cs1 Cs2 1.5 0.001
Cs2 Cs3 1.5 0.001

loop_
_restr_angle_atom_site_label_1
_restr_angle_atom_site_label_2
_restr_angle_atom_site_label_3
_restr_angle_target
_restr_angle_target_weight_param
N2i C2i1 C2i2 109.47 0.01
C2i1 C2i2 C2i3 109.47 0.01
Nf Cf1 Cf2 109.47 0.01
Cf1 Cf2 Cf3 109.47 0.01
N1o C1o1 C1o2 109.47 0.01
C1o1 C1o2 C1o3 109.47 0.01
N1i C1i1 C1i2 109.47 0.01
C1i1 C1i2 C1i3 109.47 0.01
Nc Cc1 Cc2 109.47 0.01
Cc1 Cc2 Cc3 109.47 0.01
Ns Cs1 Cs2 109.47 0.01
Cs1 Cs2 Cs3 109.47 0.01
